data_4023962
loop_
_publ_author_name
'Izabella Jastrzebska'
'Jamie B. Scaglione'
'Gregory T. DeKoster'
'Nigam P. Rath'
'Douglas F. Covey'

_publ_section_title
;
 Palladium-Catalyzed Potassium Enoxyborate Alkylation of Enantiopure
 Hajos-Parrish Indenone To Construct Rearranged Steroid Ring Systems
;
_journal_name_full 'Journal of Organic Chemistry'
_journal_page_first 4837
_journal_page_last 4843
_journal_paper_doi 10.1021/jo070530e
_journal_volume 72
_journal_year 2007
_chemical_formula_sum 'C22 H38 O3'
_chemical_formula_weight 350.52
_chemical_name_systematic
;
 ?
;
_space_group_IT_number 4
_symmetry_cell_setting monoclinic
_symmetry_space_group_name_Hall 'P 2yb'
_symmetry_space_group_name_H-M 'P 1 21 1'
_atom_sites_solution_hydrogens geom
_atom_sites_solution_primary direct
_atom_sites_solution_secondary difmap
_audit_creation_method SHELXL-97
_cell_angle_alpha 90.00
_cell_angle_beta 105.061(2)
_cell_angle_gamma 90.00
_cell_formula_units_Z 2
_cell_length_a 11.0197(4)
_cell_length_b 5.7705(2)
_cell_length_c 16.7420(6)
_cell_measurement_reflns_used 3943
_cell_measurement_temperature 100(2)
_cell_measurement_theta_max 29.49
_cell_measurement_theta_min 2.52
_cell_volume 1028.04(6)
_computing_cell_refinement 'Bruker APEXII'
_computing_data_collection 'Bruker APEXII'
_computing_data_reduction 'Bruker SAINT'
_computing_molecular_graphics 'Bruker-SHELXTL (Sheldrick, 2005)'
_computing_publication_material 'Bruker-SHELXTL (Sheldrick, 2005)'
_computing_structure_refinement 'Bruker-SHELXTL (Sheldrick, 2005)'
_computing_structure_solution 'Bruker-SHELXTL (Sheldrick, 2005)'
_diffrn_ambient_temperature 100(2)
_diffrn_measured_fraction_theta_full 1.000
_diffrn_measured_fraction_theta_max 1.000
_diffrn_measurement_device_type 'CCD area detector'
_diffrn_measurement_method 'phi and omega scans'
_diffrn_radiation_monochromator graphite
_diffrn_radiation_source 'fine-focus sealed tube'
_diffrn_radiation_type MoK\a
_diffrn_radiation_wavelength 0.71073
_diffrn_reflns_av_R_equivalents 0.1788
_diffrn_reflns_av_sigmaI/netI 0.1573
_diffrn_reflns_limit_h_max 14
_diffrn_reflns_limit_h_min -14
_diffrn_reflns_limit_k_max 7
_diffrn_reflns_limit_k_min -7
_diffrn_reflns_limit_l_max 22
_diffrn_reflns_limit_l_min -21
_diffrn_reflns_number 33139
_diffrn_reflns_theta_full 28.00
_diffrn_reflns_theta_max 28.00
_diffrn_reflns_theta_min 1.91
_exptl_absorpt_coefficient_mu 0.073
_exptl_absorpt_correction_T_max 0.9842
_exptl_absorpt_correction_T_min 0.9764
_exptl_absorpt_correction_type multi-scan
_exptl_absorpt_process_details 'sadabs v2.10'
_exptl_crystal_colour colourless
_exptl_crystal_density_diffrn 1.132
_exptl_crystal_density_meas ?
_exptl_crystal_density_method 'not measured'
_exptl_crystal_description irregular
_exptl_crystal_F_000 388
_exptl_crystal_size_max 0.33
_exptl_crystal_size_mid 0.26
_exptl_crystal_size_min 0.22
_refine_diff_density_max 0.335
_refine_diff_density_min -0.262
_refine_diff_density_rms 0.053
_refine_ls_abs_structure_details 'Flack H D (1983), Acta Cryst. A39, 876-881'
_refine_ls_abs_structure_Flack 0.5(10)
_refine_ls_extinction_method none
_refine_ls_goodness_of_fit_ref 1.023
_refine_ls_hydrogen_treatment noref
_refine_ls_matrix_type full
_refine_ls_number_parameters 232
_refine_ls_number_reflns 4964
_refine_ls_number_restraints 1
_refine_ls_restrained_S_all 1.023
_refine_ls_R_factor_all 0.0962
_refine_ls_R_factor_gt 0.0513
_refine_ls_shift/su_max 0.001
_refine_ls_shift/su_mean 0.000
_refine_ls_structure_factor_coef Fsqd
_refine_ls_weighting_details 'calc w=1/[\s^2^(Fo^2^)+(0.0229P)^2^+0.0000P] where P=(Fo^2^+2Fc^2^)/3'
_refine_ls_weighting_scheme calc
_refine_ls_wR_factor_gt 0.0943
_refine_ls_wR_factor_ref 0.1015
_reflns_number_gt 3631
_reflns_number_total 4964
_reflns_threshold_expression >2sigma(I)
_cod_data_source_file jo070530esi20070314_014347.cif
_cod_data_source_block d10806
_cod_depositor_comments
;
The following automatic conversions were performed:
'_symmetry_cell_setting' value 'Monoclinic' changed to 'monoclinic'
according to '/home/saulius/struct/CIF-dictionaries/cif_core.dic'
dictionary named 'cif_core.dic' version 2.4.1 from 2010-06-29.

Automatic conversion script
Id: cif_fix_enum 1527 2010-12-29 10:47:43Z saulius 

The following automatic conversions were performed:

'_exptl_crystal_density_meas' value 'no' was changed to '?' - the
value is perceived as not measured.

Automatic conversion script
Id: cif_fix_values 3008 2015-01-20 13:52:24Z robertas 
;
_cod_original_sg_symbol_H-M 'P 21'
_cod_database_code 4023962

loop_
_symmetry_equiv_pos_as_xyz
'x, y, z'
'-x, y+1/2, -z'

loop_
_atom_site_label
_atom_site_type_symbol
_atom_site_fract_x
_atom_site_fract_y
_atom_site_fract_z
_atom_site_U_iso_or_equiv
_atom_site_adp_type
_atom_site_occupancy
_atom_site_symmetry_multiplicity
_atom_site_calc_flag
_atom_site_refinement_flags
_atom_site_disorder_assembly
_atom_site_disorder_group
O4 O 0.62068(9) 0.4186(2) 1.04004(8) 0.0157(3) Uani 1 1 d . . .
O5 O 0.63902(11) 0.0981(2) 0.95887(9) 0.0179(3) Uani 1 1 d . . .
H5 H 0.5676 0.0456 0.9581 0.027 Uiso 1 1 calc R . .
O17 O 0.76162(11) 0.5380(2) 0.54350(9) 0.0175(3) Uani 1 1 d . . .
C1 C 0.86991(14) 0.3590(4) 1.02009(12) 0.0196(4) Uani 1 1 d . . .
H1A H 0.8784 0.1882 1.0202 0.024 Uiso 1 1 calc R . .
H1B H 0.9493 0.4274 1.0138 0.024 Uiso 1 1 calc R . .
C3 C 0.72105(14) 0.3447(3) 1.11019(12) 0.0181(4) Uani 1 1 d . . .
H3 H 0.7245 0.1716 1.1114 0.022 Uiso 1 1 calc R . .
C5 C 0.63632(14) 0.3422(3) 0.96151(13) 0.0155(4) Uani 1 1 d . . .
C6 C 0.52531(14) 0.4379(3) 0.89629(12) 0.0181(4) Uani 1 1 d . . .
H6A H 0.5212 0.6080 0.9028 0.022 Uiso 1 1 calc R . .
H6B H 0.4466 0.3703 0.9040 0.022 Uiso 1 1 calc R . .
C7 C 0.53680(14) 0.3817(3) 0.80960(12) 0.0174(4) Uani 1 1 d . . .
H7A H 0.4658 0.4539 0.7684 0.021 Uiso 1 1 calc R . .
H7B H 0.5310 0.2119 0.8012 0.021 Uiso 1 1 calc R . .
C8 C 0.89895(14) 0.4447(3) 0.84650(13) 0.0176(4) Uani 1 1 d . . .
H8A H 0.9099 0.6140 0.8549 0.021 Uiso 1 1 calc R . .
H8B H 0.9691 0.3657 0.8862 0.021 Uiso 1 1 calc R . .
C9 C 0.77257(13) 0.3685(3) 0.86173(12) 0.0151(4) Uani 1 1 d . . .
H9 H 0.7679 0.1958 0.8572 0.018 Uiso 1 1 calc R . .
C10 C 0.76093(13) 0.4338(3) 0.94785(12) 0.0146(4) Uani 1 1 d . . .
H10 H 0.7569 0.6068 0.9497 0.018 Uiso 1 1 calc R . .
C11 C 0.66100(14) 0.4685(3) 0.79509(13) 0.0153(4) Uani 1 1 d . . .
H11 H 0.6630 0.6408 0.8016 0.018 Uiso 1 1 calc R . .
C12 C 0.66858(14) 0.4147(3) 0.70719(12) 0.0163(4) Uani 1 1 d . . .
H12A H 0.5985 0.4929 0.6672 0.020 Uiso 1 1 calc R . .
H12B H 0.6592 0.2456 0.6974 0.020 Uiso 1 1 calc R . .
C13 C 0.79372(15) 0.4949(3) 0.69249(13) 0.0149(4) Uani 1 1 d . . .
C14 C 0.90043(13) 0.3825(3) 0.75839(13) 0.0172(4) Uani 1 1 d . . .
H14 H 0.8860 0.2115 0.7530 0.021 Uiso 1 1 calc R . .
C15 C 1.01773(14) 0.4310(4) 0.72810(13) 0.0226(5) Uani 1 1 d . . .
H15A H 1.0842 0.3149 0.7500 0.027 Uiso 1 1 calc R . .
H15B H 1.0514 0.5878 0.7447 0.027 Uiso 1 1 calc R . .
C16 C 0.96813(14) 0.4118(4) 0.63245(13) 0.0230(5) Uani 1 1 d . . .
H16A H 0.9947 0.5480 0.6052 0.028 Uiso 1 1 calc R . .
H16B H 1.0009 0.2699 0.6122 0.028 Uiso 1 1 calc R . .
C17 C 0.82270(13) 0.4018(3) 0.61374(12) 0.0158(4) Uani 1 1 d . . .
H17 H 0.7940 0.2372 0.6047 0.019 Uiso 1 1 calc R . .
C18 C 0.80051(17) 0.7603(3) 0.69301(14) 0.0206(4) Uani 1 1 d . . .
H18A H 0.8781 0.8097 0.6797 0.031 Uiso 1 1 calc R . .
H18B H 0.7999 0.8182 0.7479 0.031 Uiso 1 1 calc R . .
H18C H 0.7279 0.8227 0.6517 0.031 Uiso 1 1 calc R . .
C1' C 0.71492(15) 0.4223(4) 0.46555(13) 0.0197(4) Uani 1 1 d . . .
C2 C 0.84606(14) 0.4386(4) 1.10110(13) 0.0206(4) Uani 1 1 d . . .
H2A H 0.8450 0.6100 1.1028 0.025 Uiso 1 1 calc R . .
H2B H 0.9149 0.3835 1.1478 0.025 Uiso 1 1 calc R . .
C2'A C 0.60572(17) 0.2636(4) 0.46866(15) 0.0304(6) Uani 1 1 d . . .
H2'1 H 0.6361 0.1382 0.5083 0.046 Uiso 1 1 calc R . .
H2'2 H 0.5695 0.1978 0.4137 0.046 Uiso 1 1 calc R . .
H2'3 H 0.5414 0.3529 0.4861 0.046 Uiso 1 1 calc R . .
C2'B C 0.6705(2) 0.6180(4) 0.40497(15) 0.0305(5) Uani 1 1 d . . .
H2'4 H 0.6060 0.7079 0.4220 0.046 Uiso 1 1 calc R . .
H2'5 H 0.6351 0.5540 0.3496 0.046 Uiso 1 1 calc R . .
H2'6 H 0.7417 0.7189 0.4041 0.046 Uiso 1 1 calc R . .
C2'C C 0.81884(17) 0.2842(4) 0.44211(14) 0.0260(5) Uani 1 1 d . . .
H2'7 H 0.8906 0.3860 0.4438 0.039 Uiso 1 1 calc R . .
H2'8 H 0.7871 0.2215 0.3862 0.039 Uiso 1 1 calc R . .
H2'9 H 0.8454 0.1565 0.4813 0.039 Uiso 1 1 calc R . .
C3' C 0.68951(15) 0.4303(4) 1.18750(12) 0.0208(4) Uani 1 1 d . . .
H3'1 H 0.6877 0.6001 1.1873 0.031 Uiso 1 1 calc R . .
H3'2 H 0.7534 0.3758 1.2362 0.031 Uiso 1 1 calc R . .
H3'3 H 0.6070 0.3705 1.1893 0.031 Uiso 1 1 calc R . .

loop_
_atom_site_aniso_label
_atom_site_aniso_U_11
_atom_site_aniso_U_22
_atom_site_aniso_U_33
_atom_site_aniso_U_23
_atom_site_aniso_U_13
_atom_site_aniso_U_12
O4 0.0154(5) 0.0245(6) 0.0082(8) 0.0006(6) 0.0045(5) 0.0028(5)
O5 0.0192(5) 0.0196(6) 0.0177(10) -0.0013(6) 0.0097(6) -0.0023(5)
O17 0.0245(6) 0.0205(6) 0.0077(9) 0.0003(6) 0.0048(6) 0.0006(5)
C1 0.0146(7) 0.0319(10) 0.0133(13) 0.0017(9) 0.0053(8) 0.0005(7)
C3 0.0176(7) 0.0235(9) 0.0132(13) 0.0023(9) 0.0040(8) 0.0023(6)
C5 0.0162(7) 0.0186(8) 0.0132(13) -0.0020(8) 0.0064(8) -0.0002(6)
C6 0.0151(7) 0.0253(9) 0.0150(12) -0.0031(9) 0.0057(7) 0.0012(7)
C7 0.0137(6) 0.0249(10) 0.0133(13) -0.0012(9) 0.0029(7) 0.0021(6)
C8 0.0124(6) 0.0259(9) 0.0148(13) -0.0009(9) 0.0043(7) -0.0025(6)
C9 0.0138(7) 0.0177(9) 0.0147(12) 0.0000(8) 0.0054(7) -0.0009(6)
C10 0.0137(6) 0.0185(8) 0.0128(12) -0.0001(9) 0.0057(7) 0.0006(6)
C11 0.0164(7) 0.0177(9) 0.0121(12) -0.0008(8) 0.0044(7) 0.0005(6)
C12 0.0163(7) 0.0197(9) 0.0125(12) -0.0009(9) 0.0029(7) 0.0022(7)
C13 0.0181(7) 0.0151(8) 0.0123(13) 0.0018(8) 0.0053(8) -0.0002(6)
C14 0.0153(7) 0.0221(9) 0.0167(13) 0.0002(9) 0.0084(7) -0.0011(7)
C15 0.0179(7) 0.0354(10) 0.0165(13) -0.0021(10) 0.0081(8) -0.0028(8)
C16 0.0183(7) 0.0351(10) 0.0183(13) -0.0003(11) 0.0096(8) -0.0010(8)
C17 0.0170(7) 0.0188(8) 0.0123(12) 0.0013(9) 0.0050(7) 0.0006(7)
C18 0.0307(9) 0.0173(9) 0.0164(14) 0.0009(9) 0.0110(9) -0.0022(7)
C1' 0.0225(7) 0.0256(9) 0.0122(13) -0.0035(10) 0.0066(8) 0.0026(8)
C2 0.0172(7) 0.0309(10) 0.0135(13) 0.0015(10) 0.0038(8) 0.0012(7)
C2'A 0.0247(9) 0.0362(12) 0.0288(16) -0.0053(11) 0.0042(9) -0.0041(8)
C2'B 0.0422(11) 0.0342(11) 0.0155(15) 0.0046(11) 0.0081(10) 0.0113(9)
C2'C 0.0314(9) 0.0323(11) 0.0173(14) -0.0023(10) 0.0116(9) 0.0070(8)
C3' 0.0205(7) 0.0332(10) 0.0094(12) 0.0003(10) 0.0052(7) 0.0037(8)

loop_
_atom_type_symbol
_atom_type_description
_atom_type_scat_dispersion_real
_atom_type_scat_dispersion_imag
_atom_type_scat_source
C C 0.0033 0.0016 'International Tables Vol C Tables 4.2.6.8 and 6.1.1.4'
H H 0.0000 0.0000 'International Tables Vol C Tables 4.2.6.8 and 6.1.1.4'
O O 0.0106 0.0060 'International Tables Vol C Tables 4.2.6.8 and 6.1.1.4'

loop_
_geom_angle_atom_site_label_1
_geom_angle_atom_site_label_2
_geom_angle_atom_site_label_3
_geom_angle
_geom_angle_site_symmetry_1
_geom_angle_site_symmetry_3
_geom_angle_publ_flag
C5 O4 C3 113.70(12) . . ?
C5 O5 H5 109.5 . . ?
C17 O17 C1' 118.22(14) . . ?
C2 C1 C10 109.79(14) . . ?
C2 C1 H1A 109.7 . . ?
C10 C1 H1A 109.7 . . ?
C2 C1 H1B 109.7 . . ?
C10 C1 H1B 109.7 . . ?
H1A C1 H1B 108.2 . . ?
O4 C3 C3' 107.53(13) . . ?
O4 C3 C2 109.46(15) . . ?
C3' C3 C2 112.67(16) . . ?
O4 C3 H3 109.0 . . ?
C3' C3 H3 109.0 . . ?
C2 C3 H3 109.0 . . ?
O5 C5 O4 110.09(16) . . ?
O5 C5 C6 111.16(16) . . ?
O4 C5 C6 106.30(13) . . ?
O5 C5 C10 108.10(13) . . ?
O4 C5 C10 110.66(15) . . ?
C6 C5 C10 110.56(15) . . ?
C5 C6 C7 110.93(13) . . ?
C5 C6 H6A 109.5 . . ?
C7 C6 H6A 109.5 . . ?
C5 C6 H6B 109.5 . . ?
C7 C6 H6B 109.5 . . ?
H6A C6 H6B 108.0 . . ?
C6 C7 C11 112.30(15) . . ?
C6 C7 H7A 109.1 . . ?
C11 C7 H7A 109.1 . . ?
C6 C7 H7B 109.1 . . ?
C11 C7 H7B 109.1 . . ?
H7A C7 H7B 107.9 . . ?
C14 C8 C9 109.29(14) . . ?
C14 C8 H8A 109.8 . . ?
C9 C8 H8A 109.8 . . ?
C14 C8 H8B 109.8 . . ?
C9 C8 H8B 109.8 . . ?
H8A C8 H8B 108.3 . . ?
C10 C9 C11 110.13(12) . . ?
C10 C9 C8 112.74(14) . . ?
C11 C9 C8 110.99(14) . . ?
C10 C9 H9 107.6 . . ?
C11 C9 H9 107.6 . . ?
C8 C9 H9 107.6 . . ?
C9 C10 C1 115.83(13) . . ?
C9 C10 C5 110.59(14) . . ?
C1 C10 C5 109.43(14) . . ?
C9 C10 H10 106.8 . . ?
C1 C10 H10 106.8 . . ?
C5 C10 H10 106.8 . . ?
C12 C11 C7 111.13(15) . . ?
C12 C11 C9 112.85(13) . . ?
C7 C11 C9 109.87(14) . . ?
C12 C11 H11 107.6 . . ?
C7 C11 H11 107.6 . . ?
C9 C11 H11 107.6 . . ?
C11 C12 C13 111.70(15) . . ?
C11 C12 H12A 109.3 . . ?
C13 C12 H12A 109.3 . . ?
C11 C12 H12B 109.3 . . ?
C13 C12 H12B 109.3 . . ?
H12A C12 H12B 107.9 . . ?
C14 C13 C17 100.29(13) . . ?
C14 C13 C18 113.05(16) . . ?
C17 C13 C18 109.54(17) . . ?
C14 C13 C12 108.09(15) . . ?
C17 C13 C12 115.42(15) . . ?
C18 C13 C12 110.20(15) . . ?
C8 C14 C13 113.50(14) . . ?
C8 C14 C15 120.01(15) . . ?
C13 C14 C15 103.89(15) . . ?
C8 C14 H14 106.2 . . ?
C13 C14 H14 106.2 . . ?
C15 C14 H14 106.2 . . ?
C14 C15 C16 103.10(14) . . ?
C14 C15 H15A 111.1 . . ?
C16 C15 H15A 111.1 . . ?
C14 C15 H15B 111.1 . . ?
C16 C15 H15B 111.1 . . ?
H15A C15 H15B 109.1 . . ?
C17 C16 C15 106.18(14) . . ?
C17 C16 H16A 110.5 . . ?
C15 C16 H16A 110.5 . . ?
C17 C16 H16B 110.5 . . ?
C15 C16 H16B 110.5 . . ?
H16A C16 H16B 108.7 . . ?
O17 C17 C13 110.87(14) . . ?
O17 C17 C16 112.74(15) . . ?
C13 C17 C16 104.38(15) . . ?
O17 C17 H17 109.6 . . ?
C13 C17 H17 109.6 . . ?
C16 C17 H17 109.6 . . ?
C13 C18 H18A 109.5 . . ?
C13 C18 H18B 109.5 . . ?
H18A C18 H18B 109.5 . . ?
C13 C18 H18C 109.5 . . ?
H18A C18 H18C 109.5 . . ?
H18B C18 H18C 109.5 . . ?
O17 C1' C2'B 103.84(17) . . ?
O17 C1' C2'A 110.35(16) . . ?
C2'B C1' C2'A 110.56(16) . . ?
O17 C1' C2'C 111.11(15) . . ?
C2'B C1' C2'C 110.53(16) . . ?
C2'A C1' C2'C 110.30(18) . . ?
C1 C2 C3 110.64(16) . . ?
C1 C2 H2A 109.5 . . ?
C3 C2 H2A 109.5 . . ?
C1 C2 H2B 109.5 . . ?
C3 C2 H2B 109.5 . . ?
H2A C2 H2B 108.1 . . ?
C1' C2'A H2'1 109.5 . . ?
C1' C2'A H2'2 109.5 . . ?
H2'1 C2'A H2'2 109.5 . . ?
C1' C2'A H2'3 109.5 . . ?
H2'1 C2'A H2'3 109.5 . . ?
H2'2 C2'A H2'3 109.5 . . ?
C1' C2'B H2'4 109.5 . . ?
C1' C2'B H2'5 109.5 . . ?
H2'4 C2'B H2'5 109.5 . . ?
C1' C2'B H2'6 109.5 . . ?
H2'4 C2'B H2'6 109.5 . . ?
H2'5 C2'B H2'6 109.5 . . ?
C1' C2'C H2'7 109.5 . . ?
C1' C2'C H2'8 109.5 . . ?
H2'7 C2'C H2'8 109.5 . . ?
C1' C2'C H2'9 109.5 . . ?
H2'7 C2'C H2'9 109.5 . . ?
H2'8 C2'C H2'9 109.5 . . ?
C3 C3' H3'1 109.5 . . ?
C3 C3' H3'2 109.5 . . ?
H3'1 C3' H3'2 109.5 . . ?
C3 C3' H3'3 109.5 . . ?
H3'1 C3' H3'3 109.5 . . ?
H3'2 C3' H3'3 109.5 . . ?

loop_
_geom_bond_atom_site_label_1
_geom_bond_atom_site_label_2
_geom_bond_distance
_geom_bond_site_symmetry_2
_geom_bond_publ_flag
O4 C5 1.439(2) . ?
O4 C3 1.452(2) . ?
O5 C5 1.410(2) . ?
O5 H5 0.8400 . ?
O17 C17 1.429(2) . ?
O17 C1' 1.437(2) . ?
C1 C2 1.518(3) . ?
C1 C10 1.529(2) . ?
C1 H1A 0.9900 . ?
C1 H1B 0.9900 . ?
C3 C3' 1.508(3) . ?
C3 C2 1.524(2) . ?
C3 H3 1.0000 . ?
C5 C6 1.516(3) . ?
C5 C10 1.5428(19) . ?
C6 C7 1.524(3) . ?
C6 H6A 0.9900 . ?
C6 H6B 0.9900 . ?
C7 C11 1.535(2) . ?
C7 H7A 0.9900 . ?
C7 H7B 0.9900 . ?
C8 C14 1.522(3) . ?
C8 C9 1.5434(19) . ?
C8 H8A 0.9900 . ?
C8 H8B 0.9900 . ?
C9 C10 1.528(3) . ?
C9 C11 1.541(2) . ?
C9 H9 1.0000 . ?
C10 H10 1.0000 . ?
C11 C12 1.527(3) . ?
C11 H11 1.0000 . ?
C12 C13 1.534(2) . ?
C12 H12A 0.9900 . ?
C12 H12B 0.9900 . ?
C13 C14 1.532(3) . ?
C13 C17 1.532(3) . ?
C13 C18 1.533(2) . ?
C14 C15 1.532(2) . ?
C14 H14 1.0000 . ?
C15 C16 1.556(3) . ?
C15 H15A 0.9900 . ?
C15 H15B 0.9900 . ?
C16 C17 1.552(2) . ?
C16 H16A 0.9900 . ?
C16 H16B 0.9900 . ?
C17 H17 1.0000 . ?
C18 H18A 0.9800 . ?
C18 H18B 0.9800 . ?
C18 H18C 0.9800 . ?
C1' C2'B 1.512(3) . ?
C1' C2'A 1.524(2) . ?
C1' C2'C 1.528(2) . ?
C2 H2A 0.9900 . ?
C2 H2B 0.9900 . ?
C2'A H2'1 0.9800 . ?
C2'A H2'2 0.9800 . ?
C2'A H2'3 0.9800 . ?
C2'B H2'4 0.9800 . ?
C2'B H2'5 0.9800 . ?
C2'B H2'6 0.9800 . ?
C2'C H2'7 0.9800 . ?
C2'C H2'8 0.9800 . ?
C2'C H2'9 0.9800 . ?
C3' H3'1 0.9800 . ?
C3' H3'2 0.9800 . ?
C3' H3'3 0.9800 . ?

loop_
_geom_torsion_atom_site_label_1
_geom_torsion_atom_site_label_2
_geom_torsion_atom_site_label_3
_geom_torsion_atom_site_label_4
_geom_torsion
_geom_torsion_site_symmetry_1
_geom_torsion_site_symmetry_2
_geom_torsion_site_symmetry_3
_geom_torsion_site_symmetry_4
_geom_torsion_publ_flag
C5 O4 C3 C3' -178.11(14) . . . . ?
C5 O4 C3 C2 59.19(19) . . . . ?
C3 O4 C5 O5 60.46(17) . . . . ?
C3 O4 C5 C6 -179.05(13) . . . . ?
C3 O4 C5 C10 -58.97(18) . . . . ?
O5 C5 C6 C7 -64.22(19) . . . . ?
O4 C5 C6 C7 175.99(14) . . . . ?
C10 C5 C6 C7 55.8(2) . . . . ?
C5 C6 C7 C11 -55.6(2) . . . . ?
C14 C8 C9 C10 -177.58(15) . . . . ?
C14 C8 C9 C11 -53.49(19) . . . . ?
C11 C9 C10 C1 -176.26(14) . . . . ?
C8 C9 C10 C1 -51.7(2) . . . . ?
C11 C9 C10 C5 58.52(17) . . . . ?
C8 C9 C10 C5 -176.92(15) . . . . ?
C2 C1 C10 C9 179.17(15) . . . . ?
C2 C1 C10 C5 -55.0(2) . . . . ?
O5 C5 C10 C9 63.8(2) . . . . ?
O4 C5 C10 C9 -175.57(14) . . . . ?
C6 C5 C10 C9 -58.07(19) . . . . ?
O5 C5 C10 C1 -65.0(2) . . . . ?
O4 C5 C10 C1 55.67(19) . . . . ?
C6 C5 C10 C1 173.16(15) . . . . ?
C6 C7 C11 C12 -178.71(15) . . . . ?
C6 C7 C11 C9 55.67(19) . . . . ?
C10 C9 C11 C12 178.54(14) . . . . ?
C8 C9 C11 C12 52.98(19) . . . . ?
C10 C9 C11 C7 -56.83(18) . . . . ?
C8 C9 C11 C7 177.61(16) . . . . ?
C7 C11 C12 C13 -178.55(15) . . . . ?
C9 C11 C12 C13 -54.62(19) . . . . ?
C11 C12 C13 C14 55.6(2) . . . . ?
C11 C12 C13 C17 166.92(15) . . . . ?
C11 C12 C13 C18 -68.4(2) . . . . ?
C9 C8 C14 C13 58.8(2) . . . . ?
C9 C8 C14 C15 -177.63(16) . . . . ?
C17 C13 C14 C8 179.45(14) . . . . ?
C18 C13 C14 C8 62.9(2) . . . . ?
C12 C13 C14 C8 -59.33(19) . . . . ?
C17 C13 C14 C15 47.44(17) . . . . ?
C18 C13 C14 C15 -69.1(2) . . . . ?
C12 C13 C14 C15 168.65(15) . . . . ?
C8 C14 C15 C16 -164.19(17) . . . . ?
C13 C14 C15 C16 -36.1(2) . . . . ?
C14 C15 C16 C17 10.8(2) . . . . ?
C1' O17 C17 C13 -144.52(14) . . . . ?
C1' O17 C17 C16 98.86(18) . . . . ?
C14 C13 C17 O17 -161.37(13) . . . . ?
C18 C13 C17 O17 -42.24(18) . . . . ?
C12 C13 C17 O17 82.81(19) . . . . ?
C14 C13 C17 C16 -39.71(17) . . . . ?
C18 C13 C17 C16 79.42(18) . . . . ?
C12 C13 C17 C16 -155.54(16) . . . . ?
C15 C16 C17 O17 138.61(17) . . . . ?
C15 C16 C17 C13 18.2(2) . . . . ?
C17 O17 C1' C2'B -173.97(13) . . . . ?
C17 O17 C1' C2'A 67.54(19) . . . . ?
C17 O17 C1' C2'C -55.1(2) . . . . ?
C10 C1 C2 C3 56.6(2) . . . . ?
O4 C3 C2 C1 -57.1(2) . . . . ?
C3' C3 C2 C1 -176.72(16) . . . . ?

loop_
_cod_related_entry_id
_cod_related_entry_database
_cod_related_entry_code
1 ChemSpider 20563330
